data_2020096
loop_
_publ_author_name
'K\"okta\,s Koca, Serap'
'Sevin\,cek, Resul'
'Akg\"ul, \"Ozlem'
'Ayg\"un, Muhittin'

_publ_section_title
;
 Positional isomeric effect on the crystallization of chlorine-substituted
 <i>N</i>-phenyl-2-phthalimidoethanesulfonamide derivatives
;
_journal_coeditor_code WQ3094
_journal_issue 9
_journal_name_full 'Acta Crystallographica Section C'
_journal_page_first 839
_journal_page_last 843
_journal_paper_doi 10.1107/S2053229615015223
_journal_volume 71
_journal_year 2015
_chemical_formula_iupac 'C16 H13 Cl N2 O4 S'
_chemical_formula_moiety 'C16 H13 Cl N2 O4 S'
_chemical_formula_sum 'C16 H13 Cl N2 O4 S'
_chemical_formula_weight 364.79
_chemical_name_systematic
;
<i>N</i>-(2-chlorophenyl)-2-phthalimidoethanesulfonamide
;
_space_group_crystal_system orthorhombic
_space_group_IT_number 19
_space_group_name_Hall 'P 2ac 2ab'
_space_group_name_H-M_alt 'P 21 21 21'
_symmetry_space_group_name_Hall 'P 2ac 2ab'
_symmetry_space_group_name_H-M 'P 21 21 21'
_atom_sites_solution_hydrogens difmap
_cell_angle_alpha 90
_cell_angle_beta 90
_cell_angle_gamma 90
_cell_formula_units_Z 4
_cell_length_a 5.4126(2)
_cell_length_b 12.7656(5)
_cell_length_c 22.6827(8)
_cell_measurement_reflns_used 1162
_cell_measurement_temperature 293(2)
_cell_measurement_theta_max 24.3170
_cell_measurement_theta_min 3.9200
_cell_volume 1567.26(10)
_computing_cell_refinement
;
CrysAlisPro (Agilent, 2014)
;
_computing_data_collection
;
CrysAlisPro (Agilent, 2014)
;
_computing_data_reduction
;
CrysAlisPro (Agilent, 2014)
;
_computing_molecular_graphics
;
OLEX2 (Dolomanov <i>et al.</i>,  2009)
;
_computing_publication_material
;
OLEX2 (Dolomanov <i>et al.</i>,  2009)
;
_computing_structure_refinement
;
SHELXL (Sheldrick, 2008)
;
_computing_structure_solution
;
SHELXS (Sheldrick, 2008)
;
_diffrn_ambient_temperature 293(2)
_diffrn_detector_area_resol_mean 16.1333
_diffrn_measured_fraction_theta_full 0.998
_diffrn_measured_fraction_theta_max 0.998
_diffrn_measurement_device 'four-circle diffractometer'
_diffrn_measurement_device_type 'Agilent Xcalibur Eos'
_diffrn_measurement_method \w
_diffrn_radiation_monochromator graphite
_diffrn_radiation_type MoK\a
_diffrn_radiation_wavelength 0.71073
_diffrn_reflns_av_R_equivalents 0.0179
_diffrn_reflns_limit_h_max 6
_diffrn_reflns_limit_h_min -5
_diffrn_reflns_limit_k_max 15
_diffrn_reflns_limit_k_min -9
_diffrn_reflns_limit_l_max 28
_diffrn_reflns_limit_l_min -28
_diffrn_reflns_number 4676
_diffrn_reflns_theta_full 26.000
_diffrn_reflns_theta_max 26.370
_diffrn_reflns_theta_min 3.192
_exptl_absorpt_coefficient_mu 0.401
_exptl_absorpt_correction_T_max 0.998
_exptl_absorpt_correction_T_min 0.989
_exptl_absorpt_correction_type analytical
_exptl_absorpt_process_details
;
(CrysAlisPro; Agilent, 2014)
;
_exptl_crystal_colour colourless
_exptl_crystal_density_diffrn 1.546
_exptl_crystal_description needle
_exptl_crystal_F_000 752
_exptl_crystal_size_max 0.3478
_exptl_crystal_size_mid 0.07
_exptl_crystal_size_min 0.0474
_refine_diff_density_max 0.223
_refine_diff_density_min -0.294
_refine_ls_abs_structure_details
;
Flack x parameter determined using 803 quotients [(I+)-(I-)]/[(I+)+(I-)]
(Parsons <i>et al.</i>,  2013)
;
_refine_ls_abs_structure_Flack 0.02(4)
_refine_ls_extinction_method none
_refine_ls_goodness_of_fit_ref 1.060
_refine_ls_hydrogen_treatment refall
_refine_ls_matrix_type full
_refine_ls_number_parameters 269
_refine_ls_number_reflns 2894
_refine_ls_number_restraints 0
_refine_ls_restrained_S_all 1.060
_refine_ls_R_factor_all 0.0479
_refine_ls_R_factor_gt 0.0368
_refine_ls_shift/su_max 0.000
_refine_ls_shift/su_mean 0.000
_refine_ls_structure_factor_coef Fsqd
_refine_ls_weighting_details 'w = 1/[\s^2^(Fo^2^)+(0.0353P)^2^+0.1242P] where P=(Fo^2^+2Fc^2^)/3'
_refine_ls_weighting_scheme calc
_refine_ls_wR_factor_gt 0.0746
_refine_ls_wR_factor_ref 0.0817
_reflns_number_gt 2484
_reflns_number_total 2894
_reflns_threshold_expression I>2\s(I)
_cod_data_source_file wq3094sup1.cif
_cod_data_source_block I
_cod_original_cell_volume 1567.26(11)
_cod_database_code 2020096
_shelx_space_group_comment
;
The symmetry employed for this shelxl refinement is uniquely defined
by the following loop, which should always be used as a source of
symmetry information in preference to the above space-group names.
They are only intended as comments.
;
_shelxl_version_number 2.014

loop_
_space_group_symop_operation_xyz
'x, y, z'
'-x+1/2, -y, z+1/2'
'x+1/2, -y+1/2, -z'
'-x, y+1/2, -z+1/2'

loop_
_atom_site_type_symbol
_atom_site_label
_atom_site_fract_x
_atom_site_fract_y
_atom_site_fract_z
_atom_site_U_iso_or_equiv
_atom_site_adp_type
_atom_site_calc_flag
_atom_site_occupancy
Cl Cl1 0.1528(2) 0.56965(9) 0.18287(5) 0.0680(4) Uani d 1
S S1 0.55647(15) 0.26803(7) 0.19537(4) 0.0370(2) Uani d 1
O O1 0.5602(5) 0.1892(2) 0.15096(11) 0.0553(7) Uani d 1
O O2 0.7807(4) 0.2950(2) 0.22485(11) 0.0506(7) Uani d 1
O O3 0.4455(5) 0.2256(2) 0.40447(10) 0.0553(7) Uani d 1
O O4 0.5984(6) 0.49229(19) 0.27603(11) 0.0546(8) Uani d 1
N N1 0.4553(6) 0.3769(2) 0.16682(13) 0.0393(7) Uani d 1
N N2 0.4780(5) 0.3494(2) 0.33100(11) 0.0339(6) Uani d 1
C C1 0.1054(7) 0.4755(3) 0.12845(15) 0.0407(8) Uani d 1
C C2 -0.0807(8) 0.4903(4) 0.0879(2) 0.0573(11) Uani d 1
C C3 -0.1259(9) 0.4152(4) 0.0464(2) 0.0661(14) Uani d 1
C C4 0.0144(9) 0.3270(4) 0.04528(19) 0.0670(14) Uani d 1
C C5 0.2043(8) 0.3126(4) 0.08425(17) 0.0541(11) Uani d 1
C C6 0.2538(6) 0.3869(3) 0.12702(14) 0.0372(8) Uani d 1
C C7 0.3380(7) 0.2312(3) 0.24945(15) 0.0338(7) Uani d 1
C C8 0.2735(6) 0.3148(3) 0.29420(15) 0.0360(8) Uani d 1
C C9 0.5444(7) 0.3021(3) 0.38401(14) 0.0374(8) Uani d 1
C C10 0.7535(6) 0.3651(3) 0.40753(14) 0.0354(8) Uani d 1
C C11 0.8922(8) 0.3531(3) 0.45783(16) 0.0490(10) Uani d 1
C C12 1.0798(8) 0.4249(4) 0.46783(17) 0.0527(11) Uani d 1
C C13 1.1236(8) 0.5051(4) 0.42894(19) 0.0522(11) Uani d 1
C C14 0.9833(7) 0.5175(3) 0.37819(17) 0.0466(10) Uani d 1
C C15 0.7968(6) 0.4469(3) 0.36876(14) 0.0354(8) Uani d 1
C C16 0.6205(6) 0.4376(3) 0.31878(14) 0.0350(8) Uani d 1
H H8A 0.142(5) 0.290(2) 0.3206(12) 0.024(8) Uiso d 1
H H7A 0.397(6) 0.172(3) 0.2652(14) 0.039(10) Uiso d 1
H H14 1.007(7) 0.574(3) 0.3536(16) 0.054(12) Uiso d 1
H H5 0.301(7) 0.250(3) 0.0823(16) 0.047(11) Uiso d 1
H H1 0.480(6) 0.429(3) 0.1884(14) 0.035(10) Uiso d 1
H H8B 0.206(6) 0.379(3) 0.2774(14) 0.033(9) Uiso d 1
H H3 -0.238(7) 0.428(3) 0.0187(18) 0.062(13) Uiso d 1
H H7B 0.202(6) 0.211(2) 0.2276(14) 0.038(10) Uiso d 1
H H11 0.862(7) 0.295(3) 0.4814(15) 0.046(11) Uiso d 1
H H13 1.238(8) 0.554(3) 0.4382(17) 0.057(12) Uiso d 1
H H2 -0.165(7) 0.546(3) 0.0902(16) 0.044(12) Uiso d 1
H H12 1.174(7) 0.417(3) 0.5054(17) 0.062(12) Uiso d 1
H H4 -0.017(8) 0.275(4) 0.0182(19) 0.074(15) Uiso d 1

loop_
_atom_site_aniso_label
_atom_site_aniso_U_11
_atom_site_aniso_U_22
_atom_site_aniso_U_33
_atom_site_aniso_U_12
_atom_site_aniso_U_13
_atom_site_aniso_U_23
Cl1 0.0714(7) 0.0491(6) 0.0834(8) 0.0162(6) -0.0174(6) -0.0138(6)
S1 0.0316(4) 0.0414(5) 0.0380(4) 0.0095(4) -0.0001(4) -0.0008(4)
O1 0.0665(17) 0.0525(17) 0.0468(14) 0.0235(15) 0.0072(14) -0.0098(12)
O2 0.0267(13) 0.067(2) 0.0581(16) 0.0053(12) -0.0039(11) 0.0075(14)
O3 0.0695(18) 0.0529(16) 0.0436(14) -0.0213(16) 0.0029(13) 0.0108(13)
O4 0.083(2) 0.0342(15) 0.0469(15) -0.0101(14) -0.0184(14) 0.0089(12)
N1 0.0435(17) 0.0360(18) 0.0383(15) 0.0020(15) -0.0063(14) 0.0005(14)
N2 0.0383(16) 0.0328(15) 0.0306(13) -0.0038(13) -0.0022(12) -0.0003(12)
C1 0.037(2) 0.044(2) 0.0415(19) 0.0017(17) 0.0005(16) 0.0076(17)
C2 0.048(3) 0.060(3) 0.064(3) 0.008(3) -0.006(2) 0.016(2)
C3 0.054(3) 0.093(4) 0.052(3) 0.005(3) -0.019(2) 0.010(3)
C4 0.073(3) 0.081(4) 0.047(2) 0.005(3) -0.019(2) -0.011(2)
C5 0.059(3) 0.061(3) 0.042(2) 0.016(2) -0.010(2) -0.008(2)
C6 0.0316(18) 0.049(2) 0.0309(16) 0.0009(17) 0.0039(14) 0.0048(16)
C7 0.0302(17) 0.0317(19) 0.0396(18) 0.0004(17) -0.0050(15) -0.0012(17)
C8 0.0323(18) 0.035(2) 0.0412(19) 0.0002(16) 0.0013(16) -0.0032(16)
C9 0.045(2) 0.0363(19) 0.0306(16) 0.0012(17) 0.0067(16) -0.0005(15)
C10 0.0393(19) 0.0348(19) 0.0323(16) 0.0024(16) 0.0041(15) -0.0043(15)
C11 0.059(3) 0.052(3) 0.0358(19) 0.002(2) -0.0061(18) 0.0011(19)
C12 0.054(3) 0.062(3) 0.042(2) 0.006(2) -0.014(2) -0.009(2)
C13 0.046(2) 0.056(3) 0.055(2) -0.004(2) -0.0061(19) -0.019(2)
C14 0.053(2) 0.039(2) 0.048(2) -0.0068(19) 0.0028(18) -0.0052(19)
C15 0.0373(18) 0.0337(19) 0.0353(17) -0.0010(16) 0.0021(15) -0.0064(15)
C16 0.042(2) 0.0279(17) 0.0350(17) -0.0016(16) -0.0004(14) -0.0011(15)

loop_
_atom_type_symbol
_atom_type_description
_atom_type_scat_dispersion_real
_atom_type_scat_dispersion_imag
_atom_type_scat_source
C C 0.0033 0.0016 'International Tables Vol C Tables 4.2.6.8 and 6.1.1.4'
H H 0.0000 0.0000 'International Tables Vol C Tables 4.2.6.8 and 6.1.1.4'
Cl Cl 0.1484 0.1585 'International Tables Vol C Tables 4.2.6.8 and 6.1.1.4'
N N 0.0061 0.0033 'International Tables Vol C Tables 4.2.6.8 and 6.1.1.4'
O O 0.0106 0.0060 'International Tables Vol C Tables 4.2.6.8 and 6.1.1.4'
S S 0.1246 0.1234 'International Tables Vol C Tables 4.2.6.8 and 6.1.1.4'

loop_
_exptl_crystal_face_index_h
_exptl_crystal_face_index_k
_exptl_crystal_face_index_l
_exptl_crystal_face_perp_dist
8 1 2 0.1602
-1 -9 -28 0.0353
0 9 28 0.0223
2 1 -31 0.0664
0 -16 16 0.0180
-2 7 28 0.1253
0 15 -17 0.0410
-8 -1 3 0.1815
0 4 -31 0.0232
-3 14 -16 0.0821
0 15 -17 0.0279

loop_
_geom_angle_atom_site_label_1
_geom_angle_atom_site_label_2
_geom_angle_atom_site_label_3
_geom_angle
_geom_angle_publ_flag
O1 S1 O2 119.32(15) y
O1 S1 N1 109.09(16) y
O1 S1 C7 108.21(17) y
O2 S1 N1 105.43(16) y
O2 S1 C7 107.94(16) y
N1 S1 C7 106.13(17) y
S1 N1 H1 113(2) ?
C6 N1 S1 125.9(3) ?
C6 N1 H1 115(2) ?
C9 N2 C8 124.1(3) ?
C9 N2 C16 112.3(3) ?
C16 N2 C8 123.5(3) ?
C2 C1 Cl1 119.1(3) ?
C2 C1 C6 121.3(4) ?
C6 C1 Cl1 119.6(3) ?
C1 C2 H2 118(3) ?
C3 C2 C1 119.7(4) ?
C3 C2 H2 123(3) ?
C2 C3 H3 119(3) ?
C4 C3 C2 119.7(4) ?
C4 C3 H3 121(3) ?
C3 C4 C5 121.3(5) ?
C3 C4 H4 120(3) ?
C5 C4 H4 118(3) ?
C4 C5 C6 120.4(4) ?
C4 C5 H5 119(2) ?
C6 C5 H5 120(2) ?
C1 C6 N1 120.1(3) ?
C5 C6 N1 122.2(3) ?
C5 C6 C1 117.6(3) ?
S1 C7 H7A 105(2) ?
S1 C7 H7B 104(2) ?
C8 C7 S1 115.6(3) y
C8 C7 H7A 114(2) ?
C8 C7 H7B 112(2) ?
H7A C7 H7B 105(3) ?
N2 C8 C7 115.0(3) y
N2 C8 H8A 107.5(16) ?
N2 C8 H8B 105.0(19) ?
C7 C8 H8A 110.2(17) ?
C7 C8 H8B 114.5(19) ?
H8A C8 H8B 104(3) ?
O3 C9 N2 124.6(3) ?
O3 C9 C10 129.6(3) ?
N2 C9 C10 105.8(3) ?
C11 C10 C9 130.8(3) ?
C11 C10 C15 121.2(3) ?
C15 C10 C9 108.0(3) ?
C10 C11 C12 117.5(4) ?
C10 C11 H11 118(2) ?
C12 C11 H11 124(2) ?
C11 C12 H12 117(2) ?
C13 C12 C11 120.9(4) ?
C13 C12 H12 122(2) ?
C12 C13 C14 121.6(4) ?
C12 C13 H13 119(3) ?
C14 C13 H13 119(3) ?
C13 C14 H14 121(2) ?
C15 C14 C13 117.2(4) ?
C15 C14 H14 122(2) ?
C10 C15 C16 108.4(3) ?
C14 C15 C10 121.4(3) ?
C14 C15 C16 130.1(3) ?
O4 C16 N2 125.2(3) ?
O4 C16 C15 129.3(3) ?
N2 C16 C15 105.5(3) ?

loop_
_geom_bond_atom_site_label_1
_geom_bond_atom_site_label_2
_geom_bond_distance
_geom_bond_publ_flag
Cl1 C1 1.742(4) y
S1 O1 1.424(3) y
S1 O2 1.428(3) y
S1 N1 1.629(3) y
S1 C7 1.768(4) y
O3 C9 1.207(4) ?
O4 C16 1.201(4) ?
N1 C6 1.421(4) ?
N1 H1 0.83(3) ?
N2 C8 1.455(4) y
N2 C9 1.392(4) ?
N2 C16 1.393(4) ?
C1 C2 1.378(5) ?
C1 C6 1.388(5) ?
C2 C3 1.365(7) ?
C2 H2 0.85(4) ?
C3 C4 1.359(7) ?
C3 H3 0.89(4) ?
C4 C5 1.368(6) ?
C4 H4 0.92(4) ?
C5 C6 1.383(5) ?
C5 H5 0.96(4) ?
C7 C8 1.514(5) y
C7 H7A 0.90(4) ?
C7 H7B 0.92(3) ?
C8 H8A 0.98(3) ?
C8 H8B 0.97(3) ?
C9 C10 1.487(5) ?
C10 C11 1.374(5) ?
C10 C15 1.385(5) ?
C11 C12 1.386(6) ?
C11 H11 0.93(3) ?
C12 C13 1.372(6) ?
C12 H12 1.00(4) ?
C13 C14 1.388(5) ?
C13 H13 0.90(4) ?
C14 C15 1.370(5) ?
C14 H14 0.93(4) ?
C15 C16 1.487(4) ?

loop_
_geom_hbond_atom_site_label_D
_geom_hbond_atom_site_label_H
_geom_hbond_atom_site_label_A
_geom_hbond_site_symmetry_D
_geom_hbond_site_symmetry_H
_geom_hbond_site_symmetry_A
_geom_hbond_distance_DH
_geom_hbond_distance_HA
_geom_hbond_distance_DA
_geom_hbond_angle_DHA
_geom_hbond_publ_flag
N1 H1 O4 1_555 1_555 1_555 0.84(4) 2.24(3) 2.984(4) 148(3) yes
C5 H5 O1 1_555 1_555 1_555 0.96(4) 2.24(4) 2.912(5) 127(3) yes
C7 H7A O4 1_555 1_555 4_645 0.90(4) 2.48(4) 3.123(5) 129(3) yes
C7 H7B O2 1_555 1_555 1_455 0.92(3) 2.52(3) 3.174(4) 128(2) yes

loop_
_geom_torsion_atom_site_label_1
_geom_torsion_atom_site_label_2
_geom_torsion_atom_site_label_3
_geom_torsion_atom_site_label_4
_geom_torsion
_geom_torsion_publ_flag
Cl1 C1 C2 C3 -177.5(4) ?
Cl1 C1 C6 N1 -4.8(4) ?
Cl1 C1 C6 C5 177.9(3) ?
S1 N1 C6 C1 146.9(3) ?
S1 N1 C6 C5 -36.0(5) ?
S1 C7 C8 N2 -62.7(4) y
O1 S1 N1 C6 42.2(3) ?
O1 S1 C7 C8 -169.0(3) ?
O2 S1 N1 C6 171.4(3) ?
O2 S1 C7 C8 60.6(3) ?
O3 C9 C10 C11 1.0(6) ?
O3 C9 C10 C15 -178.6(4) ?
N1 S1 C7 C8 -52.0(3) y
N2 C9 C10 C11 -179.0(4) ?
N2 C9 C10 C15 1.4(3) ?
C1 C2 C3 C4 -0.6(7) ?
C2 C1 C6 N1 175.6(3) ?
C2 C1 C6 C5 -1.6(5) ?
C2 C3 C4 C5 -1.3(7) ?
C3 C4 C5 C6 1.8(7) ?
C4 C5 C6 N1 -177.5(4) ?
C4 C5 C6 C1 -0.3(6) ?
C6 C1 C2 C3 2.1(6) ?
C7 S1 N1 C6 -74.2(3) ?
C8 N2 C9 O3 2.4(5) ?
C8 N2 C9 C10 -177.6(3) ?
C8 N2 C16 O4 -3.1(5) ?
C8 N2 C16 C15 177.0(3) ?
C9 N2 C8 C7 -88.2(4) ?
C9 N2 C16 O4 -179.5(3) ?
C9 N2 C16 C15 0.6(4) ?
C9 C10 C11 C12 179.3(3) ?
C9 C10 C15 C14 -178.7(3) ?
C9 C10 C15 C16 -1.1(4) ?
C10 C11 C12 C13 0.4(6) ?
C10 C15 C16 O4 -179.6(4) ?
C10 C15 C16 N2 0.3(4) ?
C11 C10 C15 C14 1.6(5) ?
C11 C10 C15 C16 179.3(3) ?
C11 C12 C13 C14 -0.2(6) ?
C12 C13 C14 C15 0.7(6) ?
C13 C14 C15 C10 -1.4(6) ?
C13 C14 C15 C16 -178.4(3) ?
C14 C15 C16 O4 -2.2(6) ?
C14 C15 C16 N2 177.7(4) ?
C15 C10 C11 C12 -1.1(5) ?
C16 N2 C8 C7 95.7(4) ?
C16 N2 C9 O3 178.8(3) ?
C16 N2 C9 C10 -1.2(4) ?

_cod_database_fobs_code 2020096
